data_4329752
loop_
_publ_author_name
'Javier Cepeda'
'Rolindes Balda'
'Garikoitz Beobide'
'Oscar Castillo'
'Joaqu\'in Fern\'andez'
'Antonio Luque'
'Sonia P\'erez-Y\'a\~nez'
'Pascual Rom\'an'

_publ_contact_author
;
Oscar Castillo. Departamento de Quimica Inorganica. 
Facultad de Ciencia y Tecnologia
Universidad del Pais Vasco,  Apdo. 644, 
E-48080 Bilbao, Spain
;
_publ_contact_author_email oscar.castillo@ehu.es
_publ_contact_author_fax '+34-946 013 500'
_publ_contact_author_phone '+34-946 015 991'
_publ_section_title
;
 Synthetic Control to Achieve Lanthanide(III)/Pyrimidine-4,6-dicarboxylate
 Compounds by Preventing Oxalate Formation: Structural, Magnetic, and
 Luminescent Properties
;
_journal_name_full 'Inorganic Chemistry'
_journal_page_first 7875
_journal_page_last 7888
_journal_paper_doi 10.1021/ic3009392
_journal_volume 51
_journal_year 2012
_chemical_compound_source 'synthesis as described'
_chemical_formula_moiety 'C18 H30 N6 O18 Yb2, 11(H2 O)'
_chemical_formula_structural 'C18 H30 N6 O18 Yb2, 11(H2 O)'
_chemical_formula_sum 'C18 H52 N6 O29 Yb2'
_chemical_formula_weight 1162.74
_chemical_name_systematic
;
poly-{[tris(mu-pyrimidine-4,6-dicarboxylato)-k2N,O:k2N',O')-
hexaacuadiytterbium(III)]undecahydrate}
;
_space_group_IT_number 14
_symmetry_cell_setting monoclinic
_symmetry_Int_Tables_number 14
_symmetry_space_group_name_Hall '-P 2ybc'
_symmetry_space_group_name_H-M 'P 1 21/c 1'
_atom_sites_solution_hydrogens geom
_atom_sites_solution_primary direct
_atom_sites_solution_secondary difmap
_audit_creation_method SHELXL97
_cell_angle_alpha 90.00
_cell_angle_beta 90.446(7)
_cell_angle_gamma 90.00
_cell_formula_units_Z 4
_cell_length_a 22.568(1)
_cell_length_b 11.817(1)
_cell_length_c 14.220(1)
_cell_measurement_reflns_used 9760
_cell_measurement_temperature 100(2)
_cell_measurement_theta_max 26.48
_cell_measurement_theta_min 1.80
_cell_volume 3792.2(4)
_computing_cell_refinement
;
CrysAlisPro, Agilent Technologies,
Version 1.171.35.15 (release 03-08-2011 CrysAlis171 .NET)
(compiled Aug  3 2011,13:03:54)
;
_computing_data_collection
;
CrysAlisPro, Agilent Technologies,
Version 1.171.35.15 (release 03-08-2011 CrysAlis171 .NET)
(compiled Aug  3 2011,13:03:54)
;
_computing_data_reduction
;
CrysAlisPro, Agilent Technologies,
Version 1.171.35.15 (release 03-08-2011 CrysAlis171 .NET)
(compiled Aug  3 2011,13:03:54)
;
_computing_molecular_graphics 'Ortep-3 (Farrugia, 1997)'
_computing_publication_material 'WinGX (Farrugia, 1999)'
_computing_structure_refinement 'SHELXL-97 (Sheldrick, 1997)'
_computing_structure_solution 'Sir92 (Altomare et al., 1993)'
_diffrn_ambient_temperature 100(2)
_diffrn_measured_fraction_theta_full 0.992
_diffrn_measured_fraction_theta_max 0.992
_diffrn_measurement_device_type 'SuperNova, Single source at offset), Eos'
_diffrn_measurement_method \w
_diffrn_radiation_monochromator mirror
_diffrn_radiation_source 'SuperNova (Mo) x-ray Source'
_diffrn_radiation_type MoK\a
_diffrn_radiation_wavelength 0.71073
_diffrn_reflns_av_R_equivalents 0.0790
_diffrn_reflns_av_sigmaI/netI 0.0646
_diffrn_reflns_limit_h_max 25
_diffrn_reflns_limit_h_min -28
_diffrn_reflns_limit_k_max 14
_diffrn_reflns_limit_k_min -14
_diffrn_reflns_limit_l_max 17
_diffrn_reflns_limit_l_min -17
_diffrn_reflns_number 9760
_diffrn_reflns_theta_full 26.49
_diffrn_reflns_theta_max 26.49
_diffrn_reflns_theta_min 1.80
_diffrn_standards_decay_% 0
_diffrn_standards_interval_count 0
_diffrn_standards_interval_time 0
_diffrn_standards_number 0
_exptl_absorpt_coefficient_mu 5.010
_exptl_absorpt_correction_T_max 0.472
_exptl_absorpt_correction_T_min 0.312
_exptl_absorpt_correction_type numerical
_exptl_absorpt_process_details
;
CrysAlisPro, Agilent Technologies,
Version 1.171.35.15 (release 03-08-2011 CrysAlis171 .NET)
(compiled Aug  3 2011,13:03:54)
Analytical numeric absorption correction using a multifaceted crystal
model based on expressions derived by R.C. Clark & J.S. Reid.
(Clark, R. C. & Reid, J. S. (1995). Acta Cryst. A51, 887-897)
;
_exptl_crystal_colour colourless
_exptl_crystal_density_diffrn 2.037
_exptl_crystal_density_meas 2.04(1)
_exptl_crystal_density_method flotation
_exptl_crystal_description prism
_exptl_crystal_F_000 2296
_exptl_crystal_size_max 0.26
_exptl_crystal_size_mid 0.20
_exptl_crystal_size_min 0.15
_refine_diff_density_max 2.888
_refine_diff_density_min -2.022
_refine_diff_density_rms 0.271
_refine_ls_extinction_method none
_refine_ls_goodness_of_fit_ref 1.082
_refine_ls_hydrogen_treatment constr
_refine_ls_matrix_type full
_refine_ls_number_parameters 232
_refine_ls_number_reflns 9760
_refine_ls_number_restraints 0
_refine_ls_restrained_S_all 1.082
_refine_ls_R_factor_all 0.1024
_refine_ls_R_factor_gt 0.0652
_refine_ls_shift/su_max 0.001
_refine_ls_shift/su_mean 0.000
_refine_ls_structure_factor_coef Fsqd
_refine_ls_weighting_details 'calc w=1/[\s^2^(Fo^2^)+(0.1025P)^2^+0.0000P] where P=(Fo^2^+2Fc^2^)/3'
_refine_ls_weighting_scheme calc
_refine_ls_wR_factor_gt 0.1786
_refine_ls_wR_factor_ref 0.1924
_reflns_number_gt 5912
_reflns_number_total 9760
_reflns_threshold_expression >2sigma(I)
_cod_data_source_file ic3009392_si_002_5.cif
_cod_data_source_block 1-Yb
_cod_original_cell_volume 3792.1(4)
_cod_original_sg_symbol_H-M 'P 21/c'
_cod_database_code 4329752
_cell_oxdiff_twin_number 2

loop_
_symmetry_equiv_pos_as_xyz
'x, y, z'
'-x, y+1/2, -z+1/2'
'-x, -y, -z'
'x, -y-1/2, z-1/2'

loop_
_atom_site_label
_atom_site_type_symbol
_atom_site_fract_x
_atom_site_fract_y
_atom_site_fract_z
_atom_site_U_iso_or_equiv
_atom_site_adp_type
_atom_site_occupancy
_atom_site_symmetry_multiplicity
_atom_site_calc_flag
_atom_site_refinement_flags
Yb1 Yb 0.58640(3) -0.04020(6) 0.74829(4) 0.02163(19) Uani 1 1 d .
Yb2 Yb 0.91424(3) -0.04010(5) 0.74513(3) 0.01347(17) Uani 1 1 d .
N11 N 0.4999(7) 0.0901(11) 0.8031(8) 0.021(3) Uiso 1 1 d .
C12 C 0.4886(7) 0.1945(11) 0.7742(9) 0.021(3) Uiso 1 1 d .
H12 H 0.5136 0.2260 0.7296 0.025 Uiso 1 1 calc R
N13 N 0.4430(6) 0.2587(11) 0.8052(7) 0.019(3) Uiso 1 1 d .
C14 C 0.4098(8) 0.2185(13) 0.8781(10) 0.029(4) Uiso 1 1 d .
C15 C 0.4184(8) 0.1076(13) 0.9099(10) 0.028(4) Uiso 1 1 d .
H15 H 0.3933 0.0752 0.9539 0.034 Uiso 1 1 calc R
C16 C 0.4655(8) 0.0484(14) 0.8737(9) 0.020(3) Uiso 1 1 d .
C17 C 0.4888(7) -0.0676(11) 0.9041(8) 0.014(3) Uiso 1 1 d .
O171 O 0.5282(5) -0.1123(8) 0.8597(6) 0.016(2) Uiso 1 1 d .
O172 O 0.4572(5) -0.1124(8) 0.9748(6) 0.017(2) Uiso 1 1 d .
C18 C 0.3668(8) 0.2992(14) 0.9194(10) 0.029(4) Uiso 1 1 d .
O181 O 0.3646(5) 0.3951(9) 0.8847(6) 0.026(3) Uiso 1 1 d .
O182 O 0.3380(5) 0.2644(11) 0.9849(8) 0.050(3) Uiso 1 1 d .
N21 N 0.7004(5) 0.0419(10) 0.7344(7) 0.017(2) Uiso 1 1 d .
C22 C 0.7531(8) -0.0074(9) 0.7457(6) 0.017(2) Uiso 1 1 d .
H22 H 0.7529 -0.0817 0.7673 0.020 Uiso 1 1 calc R
N23 N 0.8055(5) 0.0378(9) 0.7296(7) 0.013(2) Uiso 1 1 d .
C24 C 0.8029(7) 0.1487(12) 0.6991(8) 0.014(3) Uiso 1 1 d .
C25 C 0.7494(10) 0.2044(9) 0.6864(7) 0.023(2) Uiso 1 1 d .
H25 H 0.7479 0.2796 0.6674 0.028 Uiso 1 1 calc R
C26 C 0.6999(8) 0.1449(14) 0.7028(9) 0.023(3) Uiso 1 1 d .
C27 C 0.6409(9) 0.2025(16) 0.6841(10) 0.033(4) Uiso 1 1 d .
O271 O 0.5949(5) 0.1293(9) 0.6830(6) 0.027(2) Uiso 1 1 d .
O272 O 0.6314(6) 0.3015(11) 0.6746(8) 0.042(3) Uiso 1 1 d .
C28 C 0.8641(7) 0.1980(12) 0.6830(8) 0.015(3) Uiso 1 1 d .
O281 O 0.9041(5) 0.1326(8) 0.6778(6) 0.018(2) Uiso 1 1 d .
O282 O 0.8631(5) 0.3043(9) 0.6698(6) 0.026(2) Uiso 1 1 d .
N31 N 0.9456(5) -0.2400(10) 0.6870(6) 0.011(2) Uiso 1 1 d .
C32 C 0.9847(6) -0.3072(11) 0.7266(9) 0.015(3) Uiso 1 1 d .
H32 H 1.0036 -0.2821 0.7811 0.018 Uiso 1 1 calc R
N33 N 0.9994(6) -0.4101(10) 0.6937(7) 0.016(3) Uiso 1 1 d .
C34 C 0.9678(7) -0.4524(13) 0.6234(8) 0.015(3) Uiso 1 1 d .
C35 C 0.9251(7) -0.3896(11) 0.5785(9) 0.018(3) Uiso 1 1 d .
H35 H 0.9030 -0.4178 0.5282 0.021 Uiso 1 1 calc R
C36 C 0.9170(7) -0.2794(11) 0.6139(8) 0.014(3) Uiso 1 1 d .
C37 C 0.8758(6) -0.1974(11) 0.5664(8) 0.012(3) Uiso 1 1 d .
O371 O 0.8726(5) -0.1006(8) 0.6052(6) 0.017(2) Uiso 1 1 d .
O372 O 0.8503(5) -0.2229(8) 0.4928(6) 0.028(2) Uiso 1 1 d .
C38 C 0.9790(6) -0.5719(11) 0.5952(8) 0.012(3) Uiso 1 1 d .
O381 O 1.0217(5) -0.6188(8) 0.6440(6) 0.018(2) Uiso 1 1 d .
O382 O 0.9584(5) -0.6133(9) 0.5274(6) 0.022(2) Uiso 1 1 d .
O1W O 0.6501(5) -0.1700(9) 0.8223(6) 0.022(2) Uiso 1 1 d .
O2W O 0.6185(5) 0.0556(8) 0.8871(6) 0.021(2) Uiso 1 1 d .
O3W O 0.5082(6) -0.0298(10) 0.6370(7) 0.033(3) Uiso 1 1 d .
O4W O 0.8873(5) 0.0545(8) 0.8814(6) 0.020(2) Uiso 1 1 d .
O5W O 0.9969(5) -0.0271(9) 0.6390(6) 0.021(2) Uiso 1 1 d .
O6W O 0.8528(5) -0.1724(9) 0.8179(6) 0.024(2) Uiso 1 1 d .
O7W O 0.6924(8) -0.3694(16) 0.7718(12) 0.100(5) Uiso 1 1 d .
O8W O 0.7962(6) 0.0987(13) 0.9995(9) 0.076(4) Uiso 1 1 d .
O9W O 0.4839(6) -0.1589(11) 0.4907(8) 0.048(3) Uiso 1 1 d .
O10W O 0.3898(7) -0.0312(13) 0.6947(9) 0.059(4) Uiso 1 1 d .
O11W O 0.3531(7) -0.0765(13) 0.5182(10) 0.061(4) Uiso 1 1 d .
O12W O 1.1458(7) -0.0782(13) 0.5236(9) 0.052(4) Uiso 1 1 d .
O13W O 0.7498(10) -0.3968(8) 0.9409(6) 0.050(2) Uiso 1 1 d .
O14W O 0.8104(6) -0.3554(12) 0.7288(9) 0.065(4) Uiso 1 1 d .
O15W O 0.9742(5) -0.8397(9) 0.5044(6) 0.028(3) Uiso 1 1 d .
O16W O 0.8849(6) 0.4705(11) 0.7964(8) 0.043(3) Uiso 1 1 d .
O17W O 0.761(3) -0.408(3) 0.563(2) 0.33(2) Uiso 1 1 d .

loop_
_atom_site_aniso_label
_atom_site_aniso_U_11
_atom_site_aniso_U_22
_atom_site_aniso_U_33
_atom_site_aniso_U_23
_atom_site_aniso_U_13
_atom_site_aniso_U_12
Yb1 0.0222(4) 0.0214(3) 0.0215(3) 0.0002(3) 0.0087(3) 0.0020(4)
Yb2 0.0255(4) 0.0043(2) 0.0106(3) -0.0001(2) -0.0028(2) -0.0009(3)

loop_
_atom_type_symbol
_atom_type_description
_atom_type_scat_dispersion_real
_atom_type_scat_dispersion_imag
_atom_type_scat_source
C C 0.0033 0.0016 'International Tables Vol C Tables 4.2.6.8 and 6.1.1.4'
H H 0.0000 0.0000 'International Tables Vol C Tables 4.2.6.8 and 6.1.1.4'
N N 0.0061 0.0033 'International Tables Vol C Tables 4.2.6.8 and 6.1.1.4'
O O 0.0106 0.0060 'International Tables Vol C Tables 4.2.6.8 and 6.1.1.4'
Yb Yb -0.3850 5.5486 'International Tables Vol C Tables 4.2.6.8 and 6.1.1.4'

loop_
_geom_angle_atom_site_label_1
_geom_angle_atom_site_label_2
_geom_angle_atom_site_label_3
_geom_angle
_geom_angle_site_symmetry_1
_geom_angle_site_symmetry_3
O271 Yb1 O171 134.0(4) . .
O271 Yb1 O181 85.0(4) . 2_646
O171 Yb1 O181 137.4(4) . 2_646
O271 Yb1 O1W 136.4(4) . .
O171 Yb1 O1W 78.1(4) . .
O181 Yb1 O1W 81.7(3) 2_646 .
O271 Yb1 O3W 74.9(4) . .
O171 Yb1 O3W 93.1(4) . .
O181 Yb1 O3W 80.2(4) 2_646 .
O1W Yb1 O3W 141.8(4) . .
O271 Yb1 O2W 83.7(3) . .
O171 Yb1 O2W 76.8(3) . .
O181 Yb1 O2W 133.3(4) 2_646 .
O1W Yb1 O2W 76.0(3) . .
O3W Yb1 O2W 138.6(4) . .
O271 Yb1 N13 137.0(3) . 2_646
O171 Yb1 N13 72.9(3) . 2_646
O181 Yb1 N13 65.2(4) 2_646 2_646
O1W Yb1 N13 71.6(4) . 2_646
O3W Yb1 N13 70.3(4) . 2_646
O2W Yb1 N13 139.2(3) . 2_646
O271 Yb1 N11 70.1(4) . .
O171 Yb1 N11 64.4(4) . .
O181 Yb1 N11 142.9(4) 2_646 .
O1W Yb1 N11 135.1(3) . .
O3W Yb1 N11 67.3(4) . .
O2W Yb1 N11 72.3(4) . .
N13 Yb1 N11 116.1(4) 2_646 .
O271 Yb1 N21 64.4(4) . .
O171 Yb1 N21 137.6(3) . .
O181 Yb1 N21 66.9(4) 2_646 .
O1W Yb1 N21 72.2(4) . .
O3W Yb1 N21 128.7(4) . .
O2W Yb1 N21 67.3(3) . .
N13 Yb1 N21 122.7(4) 2_646 .
N11 Yb1 N21 120.9(4) . .
O271 Yb1 C17 116.8(4) . .
O171 Yb1 C17 17.3(3) . .
O181 Yb1 C17 151.2(4) 2_646 .
O1W Yb1 C17 92.7(4) . .
O3W Yb1 C17 87.4(4) . .
O2W Yb1 C17 71.1(3) . .
N13 Yb1 C17 86.2(4) 2_646 .
N11 Yb1 C17 47.4(4) . .
N21 Yb1 C17 138.0(3) . .
O281 Yb2 O371 82.9(3) . .
O281 Yb2 O4W 83.9(3) . .
O371 Yb2 O4W 139.5(4) . .
O281 Yb2 O381 135.0(4) . 2_756
O371 Yb2 O381 135.1(3) . 2_756
O4W Yb2 O381 78.0(3) . 2_756
O281 Yb2 O6W 137.1(4) . .
O371 Yb2 O6W 86.3(3) . .
O4W Yb2 O6W 78.0(3) . .
O381 Yb2 O6W 78.5(4) 2_756 .
O281 Yb2 O5W 75.8(4) . .
O371 Yb2 O5W 78.0(3) . .
O4W Yb2 O5W 134.5(4) . .
O381 Yb2 O5W 88.3(3) 2_756 .
O6W Yb2 O5W 141.6(4) . .
O281 Yb2 N31 135.3(3) . .
O371 Yb2 N31 63.6(3) . .
O4W Yb2 N31 140.8(3) . .
O381 Yb2 N31 71.5(3) 2_756 .
O6W Yb2 N31 72.4(4) . .
O5W Yb2 N31 69.3(3) . .
O281 Yb2 N33 71.6(4) . 2_756
O371 Yb2 N33 139.8(3) . 2_756
O4W Yb2 N33 68.9(4) . 2_756
O381 Yb2 N33 63.5(4) 2_756 2_756
O6W Yb2 N33 133.4(3) . 2_756
O5W Yb2 N33 66.1(4) . 2_756
N31 Yb2 N33 115.7(4) . 2_756
O281 Yb2 N23 63.8(4) . .
O371 Yb2 N23 70.3(3) . .
O4W Yb2 N23 69.6(3) . .
O381 Yb2 N23 140.5(3) 2_756 .
O6W Yb2 N23 73.4(4) . .
O5W Yb2 N23 130.6(3) . .
N31 Yb2 N23 123.2(4) . .
N33 Yb2 N23 120.9(4) 2_756 .
O281 Yb2 C28 17.0(4) . .
O371 Yb2 C28 83.8(3) . .
O4W Yb2 C28 73.1(3) . .
O381 Yb2 C28 140.0(3) 2_756 .
O6W Yb2 C28 120.5(4) . .
O5W Yb2 C28 92.6(4) . .
N31 Yb2 C28 144.9(3) . .
N33 Yb2 C28 80.5(4) 2_756 .
N23 Yb2 C28 48.1(4) . .
C12 N11 C16 117.0(14) . .
C12 N11 Yb1 126.9(11) . .
C16 N11 Yb1 115.9(10) . .
N11 C12 N13 124.5(14) . .
N11 C12 H12 117.8 . .
N13 C12 H12 117.8 . .
C12 N13 C14 118.3(13) . .
C12 N13 Yb1 127.9(9) . 2_656
C14 N13 Yb1 113.7(10) . 2_656
N13 C14 C15 119.6(15) . .
N13 C14 C18 116.1(13) . .
C15 C14 C18 124.2(15) . .
C16 C15 C14 117.5(15) . .
C16 C15 H15 121.3 . .
C14 C15 H15 121.3 . .
N11 C16 C15 122.5(14) . .
N11 C16 C17 109.6(14) . .
C15 C16 C17 128.0(13) . .
O171 C17 O172 127.7(12) . .
O171 C17 C16 119.6(12) . .
O172 C17 C16 112.4(12) . .
O171 C17 Yb1 33.0(6) . .
O172 C17 Yb1 160.5(9) . .
C16 C17 Yb1 87.1(8) . .
C17 O171 Yb1 129.7(9) . .
O182 C18 O181 126.8(17) . .
O182 C18 C14 116.2(15) . .
O181 C18 C14 117.0(14) . .
C18 O181 Yb1 127.4(11) . 2_656
C26 N21 C22 117.1(13) . .
C26 N21 Yb1 110.5(11) . .
C22 N21 Yb1 132.1(9) . .
N23 C22 N21 127.1(9) . .
N23 C22 H22 116.5 . .
N21 C22 H22 116.5 . .
C22 N23 C24 113.7(12) . .
C22 N23 Yb2 132.9(9) . .
C24 N23 Yb2 113.4(10) . .
N23 C24 C25 121.8(14) . .
N23 C24 C28 111.9(13) . .
C25 C24 C28 126.2(13) . .
C26 C25 C24 117.0(10) . .
C26 C25 H25 121.5 . .
C24 C25 H25 121.5 . .
N21 C26 C25 123.3(16) . .
N21 C26 C27 119.0(16) . .
C25 C26 C27 117.7(15) . .
O272 C27 O271 119.2(19) . .
O272 C27 C26 127.9(19) . .
O271 C27 C26 112.8(15) . .
C27 O271 Yb1 130.0(10) . .
O281 C28 O282 130.1(16) . .
O281 C28 C24 116.9(13) . .
O282 C28 C24 112.7(14) . .
O281 C28 Yb2 33.8(7) . .
O282 C28 Yb2 158.3(12) . .
C24 C28 Yb2 86.6(8) . .
C28 O281 Yb2 129.2(10) . .
C36 N31 C32 116.9(12) . .
C36 N31 Yb2 116.3(9) . .
C32 N31 Yb2 126.7(8) . .
N31 C32 N33 124.4(12) . .
N31 C32 H32 117.8 . .
N33 C32 H32 117.8 . .
C34 N33 C32 118.1(13) . .
C34 N33 Yb2 115.1(10) . 2_746
C32 N33 Yb2 126.7(9) . 2_746
N33 C34 C35 121.4(14) . .
N33 C34 C38 118.0(13) . .
C35 C34 C38 120.6(12) . .
C34 C35 C36 115.3(13) . .
C34 C35 H35 122.4 . .
C36 C35 H35 122.4 . .
N31 C36 C35 123.3(13) . .
N31 C36 C37 115.4(11) . .
C35 C36 C37 121.2(11) . .
O372 C37 O371 124.2(13) . .
O372 C37 C36 120.6(12) . .
O371 C37 C36 115.0(11) . .
C37 O371 Yb2 128.9(8) . .
O382 C38 O381 123.0(13) . .
O382 C38 C34 123.3(13) . .
O381 C38 C34 112.7(11) . .
C38 O381 Yb2 130.0(8) . 2_746

loop_
_geom_bond_atom_site_label_1
_geom_bond_atom_site_label_2
_geom_bond_distance
_geom_bond_site_symmetry_2
Yb1 O271 2.216(11) .
Yb1 O171 2.234(9) .
Yb1 O181 2.328(10) 2_646
Yb1 O1W 2.345(11) .
Yb1 O3W 2.363(13) .
Yb1 O2W 2.384(9) .
Yb1 N13 2.580(13) 2_646
Yb1 N11 2.610(14) .
Yb1 N21 2.757(12) .
Yb1 C17 3.152(14) .
Yb2 O281 2.266(10) .
Yb2 O371 2.307(9) .
Yb2 O4W 2.322(9) .
Yb2 O381 2.325(9) 2_756
Yb2 O6W 2.336(11) .
Yb2 O5W 2.413(11) .
Yb2 N31 2.602(11) .
Yb2 N33 2.624(13) 2_756
Yb2 N23 2.628(11) .
Yb2 C28 3.156(15) .
N11 C12 1.325(18) .
N11 C16 1.366(19) .
C12 N13 1.354(18) .
C12 H12 0.9300 .
N13 C14 1.368(18) .
N13 Yb1 2.580(13) 2_656
C14 C15 1.40(2) .
C14 C18 1.49(2) .
C15 C16 1.38(2) .
C15 H15 0.9300 .
C16 C17 1.53(2) .
C17 O171 1.215(16) .
C17 O172 1.346(16) .
C18 O182 1.211(18) .
C18 O181 1.237(19) .
O181 Yb1 2.328(10) 2_656
N21 C26 1.298(19) .
N21 C22 1.334(19) .
C22 N23 1.319(18) .
C22 H22 0.9300 .
N23 C24 1.382(18) .
C24 C25 1.38(2) .
C24 C28 1.52(2) .
C25 C26 1.34(2) .
C25 H25 0.9300 .
C26 C27 1.52(3) .
C27 O272 1.20(2) .
C27 O271 1.35(2) .
C28 O281 1.191(17) .
C28 O282 1.271(17) .
N31 C36 1.306(16) .
N31 C32 1.312(17) .
C32 N33 1.346(17) .
C32 H32 0.9300 .
N33 C34 1.322(18) .
N33 Yb2 2.624(13) 2_746
C34 C35 1.37(2) .
C34 C38 1.49(2) .
C35 C36 1.409(18) .
C35 H35 0.9300 .
C36 C37 1.499(18) .
C37 O372 1.228(14) .
C37 O371 1.273(15) .
C38 O382 1.175(15) .
C38 O381 1.307(16) .
O381 Yb2 2.325(9) 2_746

loop_
_cell_oxdiff_twin_id
_cell_oxdiff_twin_matrix_11
_cell_oxdiff_twin_matrix_12
_cell_oxdiff_twin_matrix_13
_cell_oxdiff_twin_matrix_21
_cell_oxdiff_twin_matrix_22
_cell_oxdiff_twin_matrix_23
_cell_oxdiff_twin_matrix_31
_cell_oxdiff_twin_matrix_32
_cell_oxdiff_twin_matrix_33
1 1.0000 0.0000 0.0000 0.0000 1.0000 0.0000 0.0000 0.0000 1.0000
2 0.9975 -0.0019 0.0359 0.0001 -1.0003 -0.0001 -0.0004 -0.0003 -1.0000

loop_
_diffrn_oxdiff_twin_id
_diffrn_oxdiff_twin_ratio
_diffrn_oxdiff_twin_reflns_isolated
_diffrn_oxdiff_twin_reflns_overlapped
1 0.5536 2694 24009
2 0.4464 0 24009
